data_2019895
loop_
_publ_author_name
'Rivera, Augusto'
'Uribe, Juan Manuel'
'R\'ios-Motta, Jaime'
'Osorio, Hector Jairo'
'Bolte, Michael'

_publ_section_title
;
 Evidence for stereoelectronic effects in the N---C---N group of
 8,10,12-triaza-1-azoniatetracyclo[8.3.1.1^8,12^.0^2,7^]pentadecane
 4-nitrophenolate 4-nitrophenol monosolvate from the protonation of aminal
 (2<i>R</i>,7<i>R</i>)-1,8,10,12-tetraazatetracyclo[8.3.1.1^8,12^.0^2,7^]pentadecane:
 X-ray and natural bond orbital analysis
;
_journal_coeditor_code LG3159
_journal_issue 4
_journal_name_full 'Acta Crystallographica Section C'
_journal_page_first
;
;
_journal_paper_doi 10.1107/S2053229615004829
_journal_volume 71
_journal_year 2015
_chemical_formula_iupac 'C11 H21 N4 +, C6 H4 N O3 -, C6 H5 N O3'
_chemical_formula_moiety 'C11 H21 N4 +, C6 H4 N O3 -, C6 H5 N O3'
_chemical_formula_sum 'C23 H30 N6 O6'
_chemical_formula_weight 486.53
_chemical_name_systematic
;
8,10,12-Triaza-1-azoniatetracyclo[8.3.1.1^8,12^.0^2,7^]pentadecane
4-nitrophenolate 4-nitrophenol monosolvate
;
_space_group_crystal_system monoclinic
_space_group_IT_number 4
_space_group_name_Hall 'P 2yb'
_space_group_name_H-M_alt 'P 1 21 1'
_symmetry_space_group_name_Hall 'P 2yb'
_symmetry_space_group_name_H-M 'P 1 21 1'
_atom_sites_solution_hydrogens mixed
_audit_creation_method SHELXL-2014/6
_cell_angle_alpha 90
_cell_angle_beta 92.879(8)
_cell_angle_gamma 90
_cell_formula_units_Z 4
_cell_length_a 6.2201(6)
_cell_length_b 22.964(2)
_cell_length_c 16.8626(16)
_cell_measurement_reflns_used 10933
_cell_measurement_temperature 173(2)
_cell_measurement_theta_max 25.9
_cell_measurement_theta_min 3.4
_cell_volume 2405.6(4)
_computing_cell_refinement
;
X-AREA (Stoe & Cie, 2001)
;
_computing_data_collection
;
X-AREA (Stoe & Cie, 2001)
;
_computing_data_reduction
;
X-AREA (Stoe & Cie, 2001)
;
_computing_molecular_graphics
;
XP in SHELXTL-Plus (Sheldrick, 2008)
;
_computing_publication_material
;
SHELXL2014 (Sheldrick, 2015)
;
_computing_structure_refinement
;
SHELXL2014 (Sheldrick, 2015)
;
_computing_structure_solution
;
SHELXS97 (Sheldrick, 2008)
;
_diffrn_ambient_temperature 173(2)
_diffrn_measured_fraction_theta_full 0.996
_diffrn_measured_fraction_theta_max 0.990
_diffrn_measurement_device_type 'Stoe IPDS II two-circle'
_diffrn_measurement_method \w
_diffrn_radiation_type MoK\a
_diffrn_radiation_wavelength 0.71073
_diffrn_reflns_av_R_equivalents 0.0384
_diffrn_reflns_limit_h_max 7
_diffrn_reflns_limit_h_min -7
_diffrn_reflns_limit_k_max 27
_diffrn_reflns_limit_k_min -26
_diffrn_reflns_limit_l_max 20
_diffrn_reflns_limit_l_min -16
_diffrn_reflns_number 12586
_diffrn_reflns_theta_full 25.000
_diffrn_reflns_theta_max 25.614
_diffrn_reflns_theta_min 3.397
_exptl_absorpt_coefficient_mu 0.099
_exptl_absorpt_correction_T_max 0.970
_exptl_absorpt_correction_T_min 0.944
_exptl_absorpt_correction_type multi-scan
_exptl_absorpt_process_details
;
(X-AREA; Stoe & Cie, 2001)
;
_exptl_crystal_colour yellow
_exptl_crystal_density_diffrn 1.343
_exptl_crystal_description plate
_exptl_crystal_F_000 1032
_exptl_crystal_size_max 0.270
_exptl_crystal_size_mid 0.220
_exptl_crystal_size_min 0.110
_refine_diff_density_max 0.174
_refine_diff_density_min -0.205
_refine_ls_abs_structure_details
;
Flack <i>x</i> parameter determined using 2249 quotients
[(I+)-(I-)]/[(I+)+(I-)] (Parsons <i>et al.</i>, 2013)
;
_refine_ls_abs_structure_Flack -0.9(10)
_refine_ls_extinction_method none
_refine_ls_goodness_of_fit_ref 0.940
_refine_ls_hydrogen_treatment mixed
_refine_ls_matrix_type full
_refine_ls_number_parameters 647
_refine_ls_number_reflns 8218
_refine_ls_number_restraints 1
_refine_ls_restrained_S_all 0.940
_refine_ls_R_factor_all 0.0611
_refine_ls_R_factor_gt 0.0440
_refine_ls_shift/su_max 0.000
_refine_ls_shift/su_mean 0.000
_refine_ls_structure_factor_coef Fsqd
_refine_ls_weighting_details 'w = 1/[\s^2^(Fo^2^)+(0.0600P)^2^] where P=(Fo^2^+2Fc^2^)/3'
_refine_ls_weighting_scheme calc
_refine_ls_wR_factor_gt 0.0999
_refine_ls_wR_factor_ref 0.1065
_reflns_number_gt 6220
_reflns_number_total 8218
_reflns_threshold_expression I>2\s(I)
_cod_data_source_file lg3159sup1.cif
_cod_data_source_block II
_cod_database_code 2019895
_shelx_space_group_comment
;
The symmetry employed for this shelxl refinement is uniquely defined
by the following loop, which should always be used as a source of
symmetry information in preference to the above space-group names.
They are only intended as comments.
;
_shelx_estimated_absorpt_t_min 0.974
_shelx_estimated_absorpt_t_max 0.989
_shelxl_version_number 2014/6

loop_
_space_group_symop_operation_xyz
'x, y, z'
'-x, y+1/2, -z'

loop_
_atom_site_type_symbol
_atom_site_label
_atom_site_fract_x
_atom_site_fract_y
_atom_site_fract_z
_atom_site_U_iso_or_equiv
_atom_site_adp_type
_atom_site_calc_flag
_atom_site_occupancy
N N1 0.7231(5) 0.76571(16) 0.9399(2) 0.0298(8) Uani d 1
N N2 1.1649(4) 0.72911(16) 0.9478(2) 0.0247(8) Uani d 1
N N3 0.8431(5) 0.66606(17) 0.9222(2) 0.0272(8) Uani d 1
H H3 0.811(8) 0.627(3) 0.927(4) 0.063(18) Uiso d 1
N N4 0.9398(5) 0.73696(18) 0.8260(2) 0.0322(9) Uani d 1
C C1 0.8648(5) 0.78687(18) 1.0059(2) 0.0287(8) Uani d 1
H H1 0.8347 0.7620 1.0527 0.034 Uiso calc 1
C C2 1.1070(6) 0.78085(17) 0.9933(3) 0.0277(9) Uani d 1
H H2 1.1472 0.8152 0.9608 0.033 Uiso calc 1
C C3 1.2284(6) 0.7873(2) 1.0724(3) 0.0395(10) Uani d 1
H H3B 1.3844 0.7818 1.0659 0.047 Uiso calc 1
H H3C 1.1796 0.7575 1.1099 0.047 Uiso calc 1
C C4 1.1867(8) 0.8484(3) 1.1050(4) 0.0545(15) Uani d 1
H H4A 1.2559 0.8517 1.1590 0.065 Uiso calc 1
H H4B 1.2545 0.8775 1.0709 0.065 Uiso calc 1
C C5 0.9496(8) 0.8624(2) 1.1087(3) 0.0536(14) Uani d 1
H H5A 0.9334 0.9041 1.1221 0.064 Uiso calc 1
H H5B 0.8888 0.8393 1.1518 0.064 Uiso calc 1
C C6 0.8215(7) 0.8497(2) 1.0307(3) 0.0419(12) Uani d 1
H H6A 0.6658 0.8552 1.0379 0.050 Uiso calc 1
H H6B 0.8655 0.8769 0.9889 0.050 Uiso calc 1
C C7 1.1560(6) 0.7400(2) 0.8630(3) 0.0294(10) Uani d 1
H H7A 1.2481 0.7112 0.8373 0.035 Uiso calc 1
H H7B 1.2161 0.7792 0.8534 0.035 Uiso calc 1
C C8 0.7856(6) 0.7783(2) 0.8596(3) 0.0343(11) Uani d 1
H H8A 0.8499 0.8177 0.8592 0.041 Uiso calc 1
H H8B 0.6539 0.7792 0.8241 0.041 Uiso calc 1
C C9 0.6672(6) 0.70603(19) 0.9480(3) 0.0299(10) Uani d 1
H H9A 0.5334 0.6980 0.9156 0.036 Uiso calc 1
H H9B 0.6387 0.6980 1.0042 0.036 Uiso calc 1
C C10 1.0617(6) 0.67514(18) 0.9663(3) 0.0275(9) Uani d 1
H H10A 1.0416 0.6738 1.0241 0.033 Uiso calc 1
H H10B 1.1580 0.6426 0.9532 0.033 Uiso calc 1
C C11 0.8652(7) 0.6779(2) 0.8351(3) 0.0347(11) Uani d 1
H H11A 0.9693 0.6503 0.8131 0.042 Uiso calc 1
H H11B 0.7245 0.6727 0.8058 0.042 Uiso calc 1
N N21 0.0853(10) 0.3926(3) 0.6506(3) 0.0650(15) Uani d 1
O O21 0.2755(5) 0.56016(14) 0.8783(2) 0.0340(8) Uani d 1
H H21 0.419(9) 0.560(3) 0.893(3) 0.054(15) Uiso d 1
O O22 0.2293(9) 0.3595(3) 0.6318(4) 0.099(2) Uani d 1
O O23 -0.0995(8) 0.3900(3) 0.6218(3) 0.0927(18) Uani d 1
C C21 0.2347(6) 0.51935(19) 0.8242(3) 0.0289(10) Uani d 1
C C22 0.0252(7) 0.5146(2) 0.7908(3) 0.0348(11) Uani d 1
H H22 -0.0841 0.5400 0.8076 0.042 Uiso calc 1
C C23 -0.0229(7) 0.4735(2) 0.7339(3) 0.0390(12) Uani d 1
H H23 -0.1648 0.4706 0.7107 0.047 Uiso calc 1
C C24 0.1355(8) 0.4364(2) 0.7107(3) 0.0405(12) Uani d 1
C C25 0.3430(8) 0.4395(2) 0.7430(3) 0.0398(12) Uani d 1
H H25 0.4502 0.4135 0.7260 0.048 Uiso calc 1
C C26 0.3928(7) 0.4807(2) 0.7999(3) 0.0331(11) Uani d 1
H H26 0.5351 0.4830 0.8230 0.040 Uiso calc 1
N N31 0.8656(7) 0.4095(2) 1.1831(3) 0.0433(11) Uani d 1
O O31 0.6592(5) 0.56054(14) 0.9352(2) 0.0331(7) Uani d 1
O O32 0.7276(7) 0.37614(18) 1.2066(3) 0.0559(10) Uani d 1
O O33 1.0507(6) 0.41117(19) 1.2132(3) 0.0597(11) Uani d 1
C C31 0.7077(7) 0.52352(19) 0.9923(3) 0.0302(10) Uani d 1
C C32 0.5536(7) 0.4843(2) 1.0218(3) 0.0344(11) Uani d 1
H H32 0.4111 0.4840 0.9987 0.041 Uiso calc 1
C C33 0.6069(7) 0.4473(2) 1.0826(3) 0.0349(11) Uani d 1
H H33 0.5018 0.4214 1.1014 0.042 Uiso calc 1
C C34 0.8126(7) 0.4472(2) 1.1170(3) 0.0347(11) Uani d 1
C C35 0.9691(7) 0.4840(2) 1.0886(3) 0.0342(11) Uani d 1
H H35 1.1112 0.4833 1.1119 0.041 Uiso calc 1
C C36 0.9186(6) 0.5209(2) 1.0276(3) 0.0342(11) Uani d 1
H H36 1.0272 0.5454 1.0082 0.041 Uiso calc 1
N N1A 0.2438(5) 0.23971(15) 0.4399(2) 0.0258(8) Uani d 1
N N2A 0.6609(4) 0.29117(16) 0.4552(2) 0.0261(8) Uani d 1
N N4A 0.4377(5) 0.27791(18) 0.3291(2) 0.0321(9) Uani d 1
N N3A 0.3343(5) 0.34582(16) 0.4274(2) 0.0264(8) Uani d 1
C C1A 0.4121(5) 0.20952(17) 0.4880(2) 0.0269(8) Uani d 1
H H1A 0.4738 0.1797 0.4523 0.032 Uiso calc 1
C C2A 0.5992(5) 0.24895(18) 0.5150(3) 0.0280(10) Uani d 1
H H2A 0.5494 0.2720 0.5609 0.034 Uiso calc 1
C C3A 0.7870(6) 0.2114(2) 0.5473(3) 0.0387(10) Uani d 1
H H3A1 0.8371 0.1859 0.5047 0.046 Uiso calc 1
H H3A2 0.9084 0.2367 0.5657 0.046 Uiso calc 1
C C4A 0.7147(7) 0.1745(3) 0.6160(3) 0.0453(13) Uani d 1
H H4A1 0.8333 0.1480 0.6337 0.054 Uiso calc 1
H H4A2 0.6842 0.2003 0.6611 0.054 Uiso calc 1
C C5A 0.5169(7) 0.1389(2) 0.5943(3) 0.0428(11) Uani d 1
H H5A1 0.4682 0.1191 0.6423 0.051 Uiso calc 1
H H5A2 0.5538 0.1085 0.5555 0.051 Uiso calc 1
C C6A 0.3343(6) 0.1762(2) 0.5586(3) 0.0347(10) Uani d 1
H H6A1 0.2111 0.1511 0.5415 0.042 Uiso calc 1
H H6A2 0.2852 0.2038 0.5990 0.042 Uiso calc 1
C C7A 0.1905(5) 0.29833(18) 0.4614(3) 0.0264(9) Uani d 1
H H7A1 0.1991 0.3014 0.5200 0.032 Uiso calc 1
H H7A2 0.0394 0.3061 0.4431 0.032 Uiso calc 1
C C8A 0.6512(6) 0.2730(2) 0.3711(3) 0.0328(11) Uani d 1
H H8A1 0.6992 0.2320 0.3683 0.039 Uiso calc 1
H H8A2 0.7547 0.2970 0.3425 0.039 Uiso calc 1
C C9A 0.2786(6) 0.2360(2) 0.3552(3) 0.0315(10) Uani d 1
H H9A1 0.1402 0.2429 0.3252 0.038 Uiso calc 1
H H9A2 0.3272 0.1962 0.3427 0.038 Uiso calc 1
C C10A 0.5600(6) 0.34641(19) 0.4639(3) 0.0278(10) Uani d 1
H H10C 0.6449 0.3768 0.4379 0.033 Uiso calc 1
H H10D 0.5563 0.3561 0.5210 0.033 Uiso calc 1
C C11A 0.3545(7) 0.3354(2) 0.3401(3) 0.0342(11) Uani d 1
H H11C 0.2119 0.3393 0.3118 0.041 Uiso calc 1
H H11D 0.4527 0.3645 0.3183 0.041 Uiso calc 1
N N21A -0.4123(8) 0.6241(2) 0.1464(3) 0.0542(13) Uani d 1
O O21A -0.2318(5) 0.45706(14) 0.3764(2) 0.0339(7) Uani d 1
O O22A -0.2682(8) 0.6576(2) 0.1291(3) 0.0799(15) Uani d 1
O O23A -0.5939(7) 0.6252(2) 0.1142(3) 0.0763(14) Uani d 1
C C21A -0.2713(6) 0.49818(19) 0.3222(3) 0.0272(9) Uani d 1
C C22A -0.1133(6) 0.5371(2) 0.2992(3) 0.0311(10) Uani d 1
H H22A 0.0279 0.5348 0.3232 0.037 Uiso calc 1
C C23A -0.1595(7) 0.5783(2) 0.2424(3) 0.0363(11) Uani d 1
H H23A -0.0520 0.6050 0.2274 0.044 Uiso calc 1
C C24A -0.3652(8) 0.5808(2) 0.2071(3) 0.0360(11) Uani d 1
C C25A -0.5245(7) 0.5435(2) 0.2289(3) 0.0373(11) Uani d 1
H H25A -0.6651 0.5462 0.2045 0.045 Uiso calc 1
C C26A -0.4783(6) 0.5020(2) 0.2866(3) 0.0335(11) Uani d 1
H H26A -0.5876 0.4761 0.3021 0.040 Uiso calc 1
N N31A 0.3632(8) 0.6054(2) 0.6795(3) 0.0476(12) Uani d 1
O O31A 0.1472(5) 0.45273(14) 0.4355(2) 0.0334(7) Uani d 1
O O32A 0.5466(7) 0.60263(19) 0.7114(3) 0.0608(11) Uani d 1
O O33A 0.2261(7) 0.63961(18) 0.7021(3) 0.0593(11) Uani d 1
C C31A 0.1982(6) 0.48961(19) 0.4917(3) 0.0282(10) Uani d 1
C C32A 0.4079(7) 0.4921(2) 0.5263(3) 0.0361(11) Uani d 1
H H32A 0.5153 0.4672 0.5069 0.043 Uiso calc 1
C C33A 0.4622(7) 0.5296(2) 0.5877(3) 0.0391(12) Uani d 1
H H33A 0.6044 0.5299 0.6110 0.047 Uiso calc 1
C C34A 0.3072(7) 0.5670(2) 0.6151(3) 0.0335(11) Uani d 1
C C35A 0.0989(7) 0.5677(2) 0.5811(3) 0.0356(11) Uani d 1
H H35A -0.0058 0.5939 0.5994 0.043 Uiso calc 1
C C36A 0.0477(7) 0.5293(2) 0.5201(3) 0.0339(11) Uani d 1
H H36A -0.0941 0.5297 0.4964 0.041 Uiso calc 1
H H3A 0.269(6) 0.384(2) 0.434(3) 0.028(11) Uiso d 1
H H21A -0.058(13) 0.461(5) 0.408(5) 0.14(3) Uiso d 1

loop_
_atom_site_aniso_label
_atom_site_aniso_U_11
_atom_site_aniso_U_22
_atom_site_aniso_U_33
_atom_site_aniso_U_12
_atom_site_aniso_U_13
_atom_site_aniso_U_23
N1 0.0226(15) 0.0328(19) 0.034(2) 0.0021(13) -0.0017(13) 0.0079(17)
N2 0.0226(14) 0.0250(17) 0.027(2) -0.0019(13) 0.0004(13) -0.0028(16)
N3 0.0268(16) 0.027(2) 0.027(2) -0.0017(14) -0.0025(14) 0.0013(17)
N4 0.0328(17) 0.039(2) 0.025(2) -0.0029(16) -0.0015(15) 0.0045(19)
C1 0.0269(16) 0.029(2) 0.031(2) 0.0040(15) 0.0046(14) 0.0023(18)
C2 0.0292(18) 0.0223(19) 0.032(2) -0.0027(14) 0.0054(15) -0.0044(18)
C3 0.037(2) 0.043(2) 0.038(2) -0.0050(18) -0.0030(17) -0.014(2)
C4 0.062(3) 0.052(3) 0.049(3) -0.015(2) 0.003(2) -0.025(3)
C5 0.065(3) 0.040(3) 0.058(3) -0.001(2) 0.021(3) -0.019(3)
C6 0.045(2) 0.032(2) 0.050(3) 0.0049(18) 0.014(2) 0.002(2)
C7 0.0278(19) 0.034(2) 0.026(2) -0.0025(17) 0.0027(16) 0.001(2)
C8 0.031(2) 0.039(3) 0.033(3) 0.0028(18) -0.0013(17) 0.016(2)
C9 0.0233(17) 0.032(2) 0.034(2) -0.0018(15) 0.0020(15) 0.006(2)
C10 0.0231(18) 0.026(2) 0.033(3) 0.0021(15) -0.0023(16) 0.001(2)
C11 0.037(2) 0.043(3) 0.024(2) -0.0095(19) -0.0049(18) -0.004(2)
N21 0.088(4) 0.067(4) 0.040(3) -0.026(3) 0.002(3) -0.018(3)
O21 0.0355(17) 0.0281(17) 0.038(2) 0.0000(13) 0.0005(14) -0.0077(16)
O22 0.114(4) 0.103(4) 0.080(4) -0.012(3) 0.018(3) -0.065(4)
O23 0.100(3) 0.103(4) 0.072(4) -0.034(3) -0.029(3) -0.034(3)
C21 0.031(2) 0.023(2) 0.032(3) -0.0025(16) 0.0011(18) 0.005(2)
C22 0.033(2) 0.027(2) 0.044(3) -0.0019(18) -0.002(2) 0.004(2)
C23 0.037(2) 0.039(3) 0.040(3) -0.011(2) -0.007(2) 0.008(3)
C24 0.058(3) 0.037(3) 0.027(3) -0.016(2) 0.003(2) -0.009(2)
C25 0.042(3) 0.042(3) 0.036(3) -0.007(2) 0.012(2) -0.011(3)
C26 0.034(2) 0.030(2) 0.036(3) -0.0029(18) 0.0064(19) -0.003(2)
N31 0.066(3) 0.034(3) 0.030(3) 0.020(2) 0.000(2) -0.005(2)
O31 0.0344(15) 0.0339(17) 0.0304(19) -0.0086(12) -0.0049(13) 0.0020(16)
O32 0.088(3) 0.039(2) 0.041(2) 0.005(2) 0.011(2) 0.009(2)
O33 0.071(2) 0.061(3) 0.046(3) 0.028(2) -0.0137(19) 0.004(2)
C31 0.038(2) 0.022(2) 0.031(3) -0.0023(16) -0.0002(19) -0.004(2)
C32 0.031(2) 0.038(3) 0.035(3) -0.0057(19) 0.0052(19) 0.002(2)
C33 0.044(2) 0.026(2) 0.035(3) -0.0038(19) 0.008(2) 0.001(2)
C34 0.044(2) 0.028(2) 0.031(3) 0.0071(19) 0.000(2) -0.003(2)
C35 0.033(2) 0.037(3) 0.032(3) 0.0070(18) -0.0057(18) -0.003(2)
C36 0.029(2) 0.034(3) 0.040(3) -0.0061(17) 0.0022(19) -0.004(2)
N1A 0.0247(15) 0.0237(17) 0.029(2) 0.0009(12) -0.0024(13) -0.0021(16)
N2A 0.0218(14) 0.0281(19) 0.028(2) -0.0005(13) 0.0001(13) 0.0061(17)
N4A 0.0318(17) 0.038(2) 0.027(2) 0.0066(15) 0.0003(15) 0.0014(19)
N3A 0.0257(15) 0.0242(19) 0.029(2) 0.0063(13) -0.0032(14) 0.0011(17)
C1A 0.0252(16) 0.0271(19) 0.028(2) 0.0016(14) -0.0012(14) 0.0033(18)
C2A 0.0229(17) 0.031(2) 0.031(2) 0.0022(13) 0.0010(15) 0.0044(18)
C3A 0.0267(18) 0.045(2) 0.044(3) 0.0069(17) -0.0033(16) 0.015(2)
C4A 0.036(2) 0.055(3) 0.044(3) 0.008(2) -0.0031(19) 0.021(3)
C5A 0.046(2) 0.044(3) 0.038(3) 0.008(2) 0.0036(19) 0.019(2)
C6A 0.0327(19) 0.034(2) 0.037(3) -0.0043(16) -0.0001(17) 0.010(2)
C7A 0.0200(15) 0.027(2) 0.032(2) 0.0007(14) -0.0002(14) -0.0001(18)
C8A 0.0275(19) 0.039(3) 0.032(3) 0.0062(17) 0.0069(17) 0.006(2)
C9A 0.033(2) 0.033(2) 0.027(3) 0.0037(18) -0.0054(17) -0.003(2)
C10A 0.0222(18) 0.024(2) 0.036(3) -0.0031(15) -0.0040(16) 0.001(2)
C11A 0.031(2) 0.038(3) 0.033(3) 0.0060(18) -0.0002(19) 0.007(2)
N21A 0.071(3) 0.055(3) 0.036(3) 0.017(2) -0.003(2) 0.014(3)
O21A 0.0352(15) 0.0298(17) 0.036(2) -0.0016(13) -0.0022(14) 0.0073(16)
O22A 0.095(3) 0.081(4) 0.064(3) 0.003(3) 0.004(2) 0.046(3)
O23A 0.081(3) 0.086(4) 0.059(3) 0.023(3) -0.023(2) 0.021(3)
C21A 0.033(2) 0.022(2) 0.027(3) 0.0034(16) 0.0019(17) 0.000(2)
C22A 0.028(2) 0.032(2) 0.033(3) 0.0015(18) 0.0001(18) 0.002(2)
C23A 0.039(2) 0.034(3) 0.037(3) -0.0008(19) 0.006(2) 0.001(2)
C24A 0.045(2) 0.035(3) 0.027(3) 0.011(2) -0.002(2) 0.000(2)
C25A 0.040(2) 0.037(3) 0.034(3) 0.010(2) -0.011(2) -0.006(2)
C26A 0.028(2) 0.032(3) 0.040(3) -0.0020(18) -0.0001(18) -0.008(2)
N31A 0.078(3) 0.033(3) 0.033(3) -0.020(2) 0.010(2) -0.001(2)
O31A 0.0372(15) 0.0299(17) 0.0325(19) 0.0071(13) -0.0051(13) -0.0039(16)
O32A 0.074(3) 0.059(3) 0.048(3) -0.033(2) -0.013(2) -0.005(2)
O33A 0.099(3) 0.036(2) 0.043(3) -0.011(2) 0.014(2) -0.012(2)
C31A 0.032(2) 0.027(2) 0.026(2) -0.0006(16) -0.0001(17) 0.005(2)
C32A 0.034(2) 0.034(3) 0.039(3) 0.0018(18) 0.0012(19) 0.000(2)
C33A 0.038(2) 0.038(3) 0.040(3) -0.006(2) -0.003(2) 0.005(3)
C34A 0.051(3) 0.030(2) 0.020(3) -0.012(2) 0.003(2) 0.000(2)
C35A 0.041(2) 0.033(3) 0.034(3) 0.0012(19) 0.006(2) -0.002(2)
C36A 0.034(2) 0.030(2) 0.037(3) 0.0016(18) -0.0044(19) -0.002(2)

loop_
_atom_type_symbol
_atom_type_description
_atom_type_scat_dispersion_real
_atom_type_scat_dispersion_imag
_atom_type_scat_source
C C 0.0033 0.0016 'International Tables Vol C Tables 4.2.6.8 and 6.1.1.4'
H H 0.0000 0.0000 'International Tables Vol C Tables 4.2.6.8 and 6.1.1.4'
N N 0.0061 0.0033 'International Tables Vol C Tables 4.2.6.8 and 6.1.1.4'
O O 0.0106 0.0060 'International Tables Vol C Tables 4.2.6.8 and 6.1.1.4'

loop_
_geom_angle_atom_site_label_1
_geom_angle_atom_site_label_2
_geom_angle_atom_site_label_3
_geom_angle
C9 N1 C8 111.0(4)
C9 N1 C1 112.7(3)
C8 N1 C1 117.5(3)
C10 N2 C7 111.6(3)
C10 N2 C2 117.4(3)
C7 N2 C2 112.1(3)
C11 N3 C9 105.9(3)
C11 N3 C10 109.0(3)
C9 N3 C10 114.6(3)
C11 N3 H3 107(4)
C9 N3 H3 114(3)
C10 N3 H3 106(3)
C11 N4 C7 107.2(4)
C11 N4 C8 110.1(3)
C7 N4 C8 114.0(4)
N1 C1 C6 114.4(3)
N1 C1 C2 114.9(3)
C6 C1 C2 108.0(3)
N1 C1 H1 106.3
C6 C1 H1 106.3
C2 C1 H1 106.3
N2 C2 C3 114.6(3)
N2 C2 C1 114.4(3)
C3 C2 C1 108.7(3)
N2 C2 H2 106.2
C3 C2 H2 106.2
C1 C2 H2 106.2
C2 C3 C4 108.7(4)
C2 C3 H3B 109.9
C4 C3 H3B 109.9
C2 C3 H3C 109.9
C4 C3 H3C 109.9
H3B C3 H3C 108.3
C5 C4 C3 113.1(4)
C5 C4 H4A 109.0
C3 C4 H4A 109.0
C5 C4 H4B 109.0
C3 C4 H4B 109.0
H4A C4 H4B 107.8
C4 C5 C6 112.9(4)
C4 C5 H5A 109.0
C6 C5 H5A 109.0
C4 C5 H5B 109.0
C6 C5 H5B 109.0
H5A C5 H5B 107.8
C1 C6 C5 108.9(4)
C1 C6 H6A 109.9
C5 C6 H6A 109.9
C1 C6 H6B 109.9
C5 C6 H6B 109.9
H6A C6 H6B 108.3
N2 C7 N4 113.8(3)
N2 C7 H7A 108.8
N4 C7 H7A 108.8
N2 C7 H7B 108.8
N4 C7 H7B 108.8
H7A C7 H7B 107.7
N1 C8 N4 115.9(4)
N1 C8 H8A 108.3
N4 C8 H8A 108.3
N1 C8 H8B 108.3
N4 C8 H8B 108.3
H8A C8 H8B 107.4
N1 C9 N3 112.0(3)
N1 C9 H9A 109.2
N3 C9 H9A 109.2
N1 C9 H9B 109.2
N3 C9 H9B 109.2
H9A C9 H9B 107.9
N2 C10 N3 114.1(3)
N2 C10 H10A 108.7
N3 C10 H10A 108.7
N2 C10 H10B 108.7
N3 C10 H10B 108.7
H10A C10 H10B 107.6
N4 C11 N3 108.5(4)
N4 C11 H11A 110.0
N3 C11 H11A 110.0
N4 C11 H11B 110.0
N3 C11 H11B 110.0
H11A C11 H11B 108.4
O23 N21 O22 123.3(6)
O23 N21 C24 118.3(6)
O22 N21 C24 118.3(5)
C21 O21 H21 109(4)
O21 C21 C22 118.4(4)
O21 C21 C26 122.4(4)
C22 C21 C26 119.1(4)
C23 C22 C21 120.2(4)
C23 C22 H22 119.9
C21 C22 H22 119.9
C22 C23 C24 119.5(4)
C22 C23 H23 120.3
C24 C23 H23 120.3
C23 C24 C25 121.8(5)
C23 C24 N21 119.8(5)
C25 C24 N21 118.4(5)
C26 C25 C24 119.1(5)
C26 C25 H25 120.4
C24 C25 H25 120.4
C25 C26 C21 120.3(4)
C25 C26 H26 119.9
C21 C26 H26 119.9
O32 N31 O33 122.6(5)
O32 N31 C34 119.2(4)
O33 N31 C34 118.2(5)
O31 C31 C36 120.8(4)
O31 C31 C32 122.3(4)
C36 C31 C32 116.9(4)
C33 C32 C31 121.1(4)
C33 C32 H32 119.5
C31 C32 H32 119.5
C32 C33 C34 120.3(4)
C32 C33 H33 119.8
C34 C33 H33 119.8
C33 C34 C35 120.3(5)
C33 C34 N31 120.0(4)
C35 C34 N31 119.7(4)
C36 C35 C34 120.1(4)
C36 C35 H35 120.0
C34 C35 H35 120.0
C35 C36 C31 121.3(4)
C35 C36 H36 119.3
C31 C36 H36 119.3
C7A N1A C9A 110.4(4)
C7A N1A C1A 118.1(3)
C9A N1A C1A 112.2(3)
C10A N2A C2A 112.7(3)
C10A N2A C8A 110.7(4)
C2A N2A C8A 118.4(4)
C11A N4A C9A 108.2(3)
C11A N4A C8A 109.2(4)
C9A N4A C8A 114.3(3)
C11A N3A C10A 106.2(3)
C11A N3A C7A 109.3(3)
C10A N3A C7A 113.7(3)
C11A N3A H3A 108(3)
C10A N3A H3A 109(2)
C7A N3A H3A 110(2)
N1A C1A C6A 115.2(3)
N1A C1A C2A 113.4(3)
C6A C1A C2A 109.6(3)
N1A C1A H1A 106.0
C6A C1A H1A 106.0
C2A C1A H1A 106.0
N2A C2A C1A 114.2(3)
N2A C2A C3A 113.4(3)
C1A C2A C3A 109.2(3)
N2A C2A H2A 106.5
C1A C2A H2A 106.5
C3A C2A H2A 106.5
C4A C3A C2A 109.6(3)
C4A C3A H3A1 109.8
C2A C3A H3A1 109.8
C4A C3A H3A2 109.8
C2A C3A H3A2 109.8
H3A1 C3A H3A2 108.2
C5A C4A C3A 112.7(4)
C5A C4A H4A1 109.1
C3A C4A H4A1 109.1
C5A C4A H4A2 109.1
C3A C4A H4A2 109.1
H4A1 C4A H4A2 107.8
C4A C5A C6A 112.0(4)
C4A C5A H5A1 109.2
C6A C5A H5A1 109.2
C4A C5A H5A2 109.2
C6A C5A H5A2 109.2
H5A1 C5A H5A2 107.9
C1A C6A C5A 109.5(3)
C1A C6A H6A1 109.8
C5A C6A H6A1 109.8
C1A C6A H6A2 109.8
C5A C6A H6A2 109.8
H6A1 C6A H6A2 108.2
N1A C7A N3A 115.1(3)
N1A C7A H7A1 108.5
N3A C7A H7A1 108.5
N1A C7A H7A2 108.5
N3A C7A H7A2 108.5
H7A1 C7A H7A2 107.5
N2A C8A N4A 115.5(3)
N2A C8A H8A1 108.4
N4A C8A H8A1 108.4
N2A C8A H8A2 108.4
N4A C8A H8A2 108.4
H8A1 C8A H8A2 107.5
N1A C9A N4A 113.1(4)
N1A C9A H9A1 109.0
N4A C9A H9A1 109.0
N1A C9A H9A2 109.0
N4A C9A H9A2 109.0
H9A1 C9A H9A2 107.8
N2A C10A N3A 110.9(3)
N2A C10A H10C 109.5
N3A C10A H10C 109.5
N2A C10A H10D 109.5
N3A C10A H10D 109.5
H10C C10A H10D 108.0
N4A C11A N3A 108.8(4)
N4A C11A H11C 109.9
N3A C11A H11C 109.9
N4A C11A H11D 109.9
N3A C11A H11D 109.9
H11C C11A H11D 108.3
O22A N21A O23A 123.3(5)
O22A N21A C24A 118.4(5)
O23A N21A C24A 118.4(5)
C21A O21A H21A 113(5)
O21A C21A C26A 118.4(4)
O21A C21A C22A 122.5(4)
C26A C21A C22A 119.1(4)
C23A C22A C21A 120.7(4)
C23A C22A H22A 119.6
C21A C22A H22A 119.6
C22A C23A C24A 119.1(5)
C22A C23A H23A 120.5
C24A C23A H23A 120.5
C25A C24A C23A 121.5(5)
C25A C24A N21A 119.7(5)
C23A C24A N21A 118.8(5)
C24A C25A C26A 119.4(4)
C24A C25A H25A 120.3
C26A C25A H25A 120.3
C25A C26A C21A 120.1(4)
C25A C26A H26A 120.0
C21A C26A H26A 120.0
O33A N31A O32A 122.3(5)
O33A N31A C34A 118.8(5)
O32A N31A C34A 118.8(5)
C31A O31A H21A 111(4)
O31A C31A C32A 121.2(4)
O31A C31A C36A 121.9(4)
C32A C31A C36A 116.9(4)
C33A C32A C31A 121.7(4)
C33A C32A H32A 119.1
C31A C32A H32A 119.1
C32A C33A C34A 119.4(5)
C32A C33A H33A 120.3
C34A C33A H33A 120.3
C33A C34A C35A 121.1(5)
C33A C34A N31A 119.3(5)
C35A C34A N31A 119.6(5)
C36A C35A C34A 118.5(4)
C36A C35A H35A 120.8
C34A C35A H35A 120.8
C35A C36A C31A 122.3(4)
C35A C36A H36A 118.8
C31A C36A H36A 118.8

loop_
_geom_bond_atom_site_label_1
_geom_bond_atom_site_label_2
_geom_bond_distance
N1 C9 1.422(6)
N1 C8 1.456(6)
N1 C1 1.467(5)
N2 C10 1.437(5)
N2 C7 1.450(6)
N2 C2 1.469(5)
N3 C11 1.508(6)
N3 C9 1.509(5)
N3 C10 1.530(5)
N3 H3 0.93(7)
N4 C11 1.444(6)
N4 C7 1.455(5)
N4 C8 1.482(6)
C1 C6 1.530(6)
C1 C2 1.538(5)
C1 H1 1.0000
C2 C3 1.506(6)
C2 H2 1.0000
C3 C4 1.534(7)
C3 H3B 0.9900
C3 H3C 0.9900
C4 C5 1.514(7)
C4 H4A 0.9900
C4 H4B 0.9900
C5 C6 1.531(8)
C5 H5A 0.9900
C5 H5B 0.9900
C6 H6A 0.9900
C6 H6B 0.9900
C7 H7A 0.9900
C7 H7B 0.9900
C8 H8A 0.9900
C8 H8B 0.9900
C9 H9A 0.9900
C9 H9B 0.9900
C10 H10A 0.9900
C10 H10B 0.9900
C11 H11A 0.9900
C11 H11B 0.9900
N21 O23 1.226(6)
N21 O22 1.227(8)
N21 C24 1.452(7)
O21 C21 1.324(6)
O21 H21 0.91(6)
C21 C22 1.398(6)
C21 C26 1.401(6)
C22 C23 1.367(7)
C22 H22 0.9500
C23 C24 1.374(7)
C23 H23 0.9500
C24 C25 1.377(7)
C25 C26 1.372(7)
C25 H25 0.9500
C26 H26 0.9500
N31 O32 1.230(6)
N31 O33 1.235(6)
N31 C34 1.437(7)
O31 C31 1.308(6)
C31 C36 1.415(6)
C31 C32 1.423(6)
C32 C33 1.359(7)
C32 H32 0.9500
C33 C34 1.378(7)
C33 H33 0.9500
C34 C35 1.392(7)
C35 C36 1.356(7)
C35 H35 0.9500
C36 H36 0.9500
N1A C7A 1.437(5)
N1A C9A 1.457(6)
N1A C1A 1.466(5)
N2A C10A 1.426(5)
N2A C2A 1.464(5)
N2A C8A 1.476(6)
N4A C11A 1.433(6)
N4A C9A 1.463(6)
N4A C8A 1.477(5)
N3A C11A 1.503(6)
N3A C10A 1.504(5)
N3A C7A 1.539(5)
N3A H3A 0.98(5)
C1A C6A 1.514(6)
C1A C2A 1.526(5)
C1A H1A 1.0000
C2A C3A 1.530(5)
C2A H2A 1.0000
C3A C4A 1.522(7)
C3A H3A1 0.9900
C3A H3A2 0.9900
C4A C5A 1.508(7)
C4A H4A1 0.9900
C4A H4A2 0.9900
C5A C6A 1.523(6)
C5A H5A1 0.9900
C5A H5A2 0.9900
C6A H6A1 0.9900
C6A H6A2 0.9900
C7A H7A1 0.9900
C7A H7A2 0.9900
C8A H8A1 0.9900
C8A H8A2 0.9900
C9A H9A1 0.9900
C9A H9A2 0.9900
C10A H10C 0.9900
C10A H10D 0.9900
C11A H11C 0.9900
C11A H11D 0.9900
N21A O22A 1.227(7)
N21A O23A 1.229(6)
N21A C24A 1.448(7)
O21A C21A 1.329(6)
O21A H21A 1.18(9)
C21A C26A 1.396(6)
C21A C22A 1.397(6)
C22A C23A 1.367(7)
C22A H22A 0.9500
C23A C24A 1.385(7)
C23A H23A 0.9500
C24A C25A 1.373(7)
C25A C26A 1.381(7)
C25A H25A 0.9500
C26A H26A 0.9500
N31A O33A 1.234(6)
N31A O32A 1.239(6)
N31A C34A 1.428(7)
O31A C31A 1.298(6)
O31A H21A 1.35(9)
C31A C32A 1.404(6)
C31A C36A 1.408(6)
C32A C33A 1.375(7)
C32A H32A 0.9500
C33A C34A 1.388(7)
C33A H33A 0.9500
C34A C35A 1.391(6)
C35A C36A 1.379(7)
C35A H35A 0.9500
C36A H36A 0.9500

loop_
_geom_hbond_atom_site_label_D
_geom_hbond_atom_site_label_H
_geom_hbond_atom_site_label_A
_geom_hbond_site_symmetry_A
_geom_hbond_distance_DH
_geom_hbond_distance_HA
_geom_hbond_distance_DA
_geom_hbond_angle_DHA
O21 H21 O31 . 0.91(6) 1.62(6) 2.527(5) 169(5)
O21A H21A O31A . 1.18(9) 1.35(9) 2.515(4) 166(9)
N3 H3 O31 . 0.93(7) 1.80(6) 2.693(5) 161(5)
N3A H3A O31A . 0.98(5) 1.74(5) 2.723(5) 174(4)
C11 H11B O32A . 0.99 2.48 3.294(7) 139
C7A H7A1 O22 . 0.99 2.31 3.197(8) 149
C9 H9A N2 1_455 0.99 2.49 3.169(5) 126
C10A H10C O21A 1_655 0.99 2.27 3.241(5) 167
C11 H11A O33A 1_655 0.99 2.53 3.369(7) 142
C8A H8A1 O33A 2_646 0.99 2.49 3.404(6) 154
C9A H9A2 O32A 2_646 0.99 2.48 3.456(6) 170
C8 H8A O33 2_757 0.99 2.56 3.461(6) 151
C9 H9B O22A 1_656 0.99 2.35 3.256(7) 152
C10 H10B O21 1_655 0.99 2.41 3.338(5) 156

loop_
_geom_torsion_atom_site_label_1
_geom_torsion_atom_site_label_2
_geom_torsion_atom_site_label_3
_geom_torsion_atom_site_label_4
_geom_torsion
C9 N1 C1 C6 -143.5(4)
C8 N1 C1 C6 85.5(4)
C9 N1 C1 C2 90.7(4)
C8 N1 C1 C2 -40.4(5)
C10 N2 C2 C3 83.7(4)
C7 N2 C2 C3 -145.2(3)
C10 N2 C2 C1 -42.8(5)
C7 N2 C2 C1 88.3(4)
N1 C1 C2 N2 -34.2(5)
C6 C1 C2 N2 -163.2(4)
N1 C1 C2 C3 -163.6(4)
C6 C1 C2 C3 67.3(4)
N2 C2 C3 C4 168.5(4)
C1 C2 C3 C4 -62.2(5)
C2 C3 C4 C5 53.8(6)
C3 C4 C5 C6 -49.9(7)
N1 C1 C6 C5 169.7(3)
C2 C1 C6 C5 -61.0(4)
C4 C5 C6 C1 53.1(6)
C10 N2 C7 N4 53.2(5)
C2 N2 C7 N4 -80.9(4)
C11 N4 C7 N2 -63.6(5)
C8 N4 C7 N2 58.5(5)
C9 N1 C8 N4 -47.2(5)
C1 N1 C8 N4 84.6(5)
C11 N4 C8 N1 50.6(5)
C7 N4 C8 N1 -69.9(5)
C8 N1 C9 N3 53.7(5)
C1 N1 C9 N3 -80.5(4)
C11 N3 C9 N1 -63.0(4)
C10 N3 C9 N1 57.3(5)
C7 N2 C10 N3 -45.6(4)
C2 N2 C10 N3 85.8(5)
C11 N3 C10 N2 49.2(5)
C9 N3 C10 N2 -69.3(5)
C7 N4 C11 N3 65.5(4)
C8 N4 C11 N3 -59.0(4)
C9 N3 C11 N4 64.9(4)
C10 N3 C11 N4 -58.9(4)
O21 C21 C22 C23 179.2(4)
C26 C21 C22 C23 -1.4(7)
C21 C22 C23 C24 0.9(7)
C22 C23 C24 C25 -0.2(8)
C22 C23 C24 N21 179.8(5)
O23 N21 C24 C23 0.2(8)
O22 N21 C24 C23 -179.0(6)
O23 N21 C24 C25 -179.7(6)
O22 N21 C24 C25 1.0(8)
C23 C24 C25 C26 0.1(8)
N21 C24 C25 C26 -180.0(5)
C24 C25 C26 C21 -0.6(7)
O21 C21 C26 C25 -179.3(4)
C22 C21 C26 C25 1.3(7)
O31 C31 C32 C33 -178.3(4)
C36 C31 C32 C33 1.7(7)
C31 C32 C33 C34 0.1(7)
C32 C33 C34 C35 -1.5(7)
C32 C33 C34 N31 177.7(5)
O32 N31 C34 C33 2.5(7)
O33 N31 C34 C33 -178.9(4)
O32 N31 C34 C35 -178.3(4)
O33 N31 C34 C35 0.2(7)
C33 C34 C35 C36 1.0(7)
N31 C34 C35 C36 -178.2(4)
C34 C35 C36 C31 0.9(7)
O31 C31 C36 C35 177.8(4)
C32 C31 C36 C35 -2.2(7)
C7A N1A C1A C6A 89.1(4)
C9A N1A C1A C6A -140.8(4)
C7A N1A C1A C2A -38.3(5)
C9A N1A C1A C2A 91.9(4)
C10A N2A C2A C1A 94.6(4)
C8A N2A C2A C1A -36.8(4)
C10A N2A C2A C3A -139.5(4)
C8A N2A C2A C3A 89.2(4)
N1A C1A C2A N2A -38.8(4)
C6A C1A C2A N2A -169.0(3)
N1A C1A C2A C3A -166.9(3)
C6A C1A C2A C3A 62.9(4)
N2A C2A C3A C4A 172.9(4)
C1A C2A C3A C4A -58.5(5)
C2A C3A C4A C5A 54.1(6)
C3A C4A C5A C6A -53.0(6)
N1A C1A C6A C5A 170.2(4)
C2A C1A C6A C5A -60.5(5)
C4A C5A C6A C1A 55.4(5)
C9A N1A C7A N3A -46.1(4)
C1A N1A C7A N3A 84.9(4)
C11A N3A C7A N1A 48.4(4)
C10A N3A C7A N1A -70.1(5)
C10A N2A C8A N4A -48.4(5)
C2A N2A C8A N4A 83.8(4)
C11A N4A C8A N2A 51.7(5)
C9A N4A C8A N2A -69.7(5)
C7A N1A C9A N4A 53.9(4)
C1A N1A C9A N4A -80.1(4)
C11A N4A C9A N1A -64.6(5)
C8A N4A C9A N1A 57.3(5)
C2A N2A C10A N3A -81.1(4)
C8A N2A C10A N3A 54.0(4)
C11A N3A C10A N2A -63.4(4)
C7A N3A C10A N2A 56.8(5)
C9A N4A C11A N3A 64.9(4)
C8A N4A C11A N3A -60.1(4)
C10A N3A C11A N4A 66.4(4)
C7A N3A C11A N4A -56.7(4)
O21A C21A C22A C23A 179.2(4)
C26A C21A C22A C23A -0.2(7)
C21A C22A C23A C24A -0.7(7)
C22A C23A C24A C25A 1.3(7)
C22A C23A C24A N21A -179.3(5)
O22A N21A C24A C25A 178.7(5)
O23A N21A C24A C25A -2.1(8)
O22A N21A C24A C23A -0.8(8)
O23A N21A C24A C23A 178.5(5)
C23A C24A C25A C26A -0.9(7)
N21A C24A C25A C26A 179.7(5)
C24A C25A C26A C21A -0.1(7)
O21A C21A C26A C25A -178.8(4)
C22A C21A C26A C25A 0.6(7)
O31A C31A C32A C33A -177.8(5)
C36A C31A C32A C33A 2.9(7)
C31A C32A C33A C34A -1.4(7)
C32A C33A C34A C35A -0.7(7)
C32A C33A C34A N31A 179.2(5)
O33A N31A C34A C33A 178.1(4)
O32A N31A C34A C33A -3.0(7)
O33A N31A C34A C35A -2.0(7)
O32A N31A C34A C35A 176.9(5)
C33A C34A C35A C36A 1.2(7)
N31A C34A C35A C36A -178.7(4)
C34A C35A C36A C31A 0.4(7)
O31A C31A C36A C35A 178.3(4)
C32A C31A C36A C35A -2.5(7)
